data_1518949
loop_
_publ_author_name
'He, Bo'
'Dai, Jing'
'Zherebetskyy, Danylo'
'Chen, Teresa L.'
'Zhang, Benjamin A.'
'Teat, Simon J.'
'Zhang, Qichun'
'Wang, Linwang'
'Liu, Yi'

_publ_section_title
;
 A divergent route to core- and peripherally functionalized diazacoronenes
 that act as colorimetric and fluorescence proton sensors
;
_journal_issue 5
_journal_name_full 'Chem. Sci.'
_journal_page_first 3180
_journal_paper_doi 10.1039/C5SC00304K
_journal_volume 6
_journal_year 2015
_chemical_formula_sum 'C46 H46 N2 S2'
_chemical_formula_weight 690.97
_space_group_crystal_system monoclinic
_space_group_IT_number 14
_space_group_name_Hall '-P 2ybc'
_space_group_name_H-M_alt 'P 1 21/c 1'
_symmetry_space_group_name_Hall '-P 2ybc'
_symmetry_space_group_name_H-M 'P 1 21/c 1'
_atom_sites_solution_hydrogens geom
_atom_sites_solution_primary direct
_atom_sites_solution_secondary difmap
_audit_creation_method SHELXL-2014/6
_audit_update_record
;
2014-10-31 deposited with the CCDC.
2015-03-31 downloaded from the CCDC.
;
_cell_angle_alpha 90
_cell_angle_beta 107.545(5)
_cell_angle_gamma 90
_cell_formula_units_Z 2
_cell_length_a 23.6399(19)
_cell_length_b 5.2070(3)
_cell_length_c 15.0420(10)
_cell_measurement_reflns_used 5749
_cell_measurement_temperature 100(2)
_cell_measurement_theta_max 29.87
_cell_measurement_theta_min 2.85
_cell_volume 1765.4(2)
_computing_cell_refinement 'Bruker SAINT v8.34a'
_computing_data_collection 'Bruker APEX 2'
_computing_data_reduction 'Bruker SAINT v8.34a'
_computing_molecular_graphics 'Bruker SHELXTL'
_computing_publication_material 'Bruker SHELXTL & local programs'
_computing_structure_refinement 'SHELXL-2014/6 (Sheldrick, 2014)'
_computing_structure_solution 'Bruker SHELXTL 2014/3 beta'
_diffrn_ambient_temperature 100(2)
_diffrn_detector_area_resol_mean 10.42
_diffrn_measured_fraction_theta_full 0.991
_diffrn_measured_fraction_theta_max 0.991
_diffrn_measurement_device_type 'Bruker D8 with PHOTON 100 detector'
_diffrn_measurement_method '\w/\q shutterless scans'
_diffrn_radiation_type synchrotron
_diffrn_radiation_wavelength 0.7749
_diffrn_reflns_av_R_equivalents 0.0592
_diffrn_reflns_av_unetI/netI 0.0398
_diffrn_reflns_Laue_measured_fraction_full 0.991
_diffrn_reflns_Laue_measured_fraction_max 0.991
_diffrn_reflns_limit_h_max 25
_diffrn_reflns_limit_h_min -25
_diffrn_reflns_limit_k_max 5
_diffrn_reflns_limit_k_min -5
_diffrn_reflns_limit_l_max 16
_diffrn_reflns_limit_l_min -16
_diffrn_reflns_number 16462
_diffrn_reflns_point_group_measured_fraction_full 0.991
_diffrn_reflns_point_group_measured_fraction_max 0.991
_diffrn_reflns_theta_full 25.011
_diffrn_reflns_theta_max 25.011
_diffrn_reflns_theta_min 2.953
_diffrn_source 'Advanced Light Source station 11.3.1'
_exptl_absorpt_coefficient_mu 0.233
_exptl_absorpt_correction_T_max 0.999
_exptl_absorpt_correction_T_min 0.774
_exptl_absorpt_correction_type multi-scan
_exptl_absorpt_process_details 'SADABS 2014/3 Bruker AXS Madison WI USA'
_exptl_crystal_colour yellow
_exptl_crystal_density_diffrn 1.300
_exptl_crystal_description plate
_exptl_crystal_F_000 736
_exptl_crystal_size_max 0.150
_exptl_crystal_size_mid 0.110
_exptl_crystal_size_min 0.005
_refine_diff_density_max 0.256
_refine_diff_density_min -0.260
_refine_diff_density_rms 0.050
_refine_ls_extinction_coef 0.0061(14)
_refine_ls_extinction_expression Fc^*^=kFc[1+0.001xFc^2^\l^3^/sin(2\q)]^-1/4^
_refine_ls_extinction_method SHELXL
_refine_ls_goodness_of_fit_ref 1.084
_refine_ls_hydrogen_treatment constr
_refine_ls_matrix_type full
_refine_ls_number_parameters 247
_refine_ls_number_reflns 2388
_refine_ls_number_restraints 38
_refine_ls_restrained_S_all 1.102
_refine_ls_R_factor_all 0.0986
_refine_ls_R_factor_gt 0.0661
_refine_ls_shift/su_max 0.000
_refine_ls_shift/su_mean 0.000
_refine_ls_structure_factor_coef Fsqd
_refine_ls_weighting_details 'w=1/[\s^2^(Fo^2^)+(0.0520P)^2^+3.6058P] where P=(Fo^2^+2Fc^2^)/3'
_refine_ls_weighting_scheme calc
_refine_ls_wR_factor_gt 0.1554
_refine_ls_wR_factor_ref 0.1749
_reflns_Friedel_coverage 0.000
_reflns_number_gt 1666
_reflns_number_total 2388
_reflns_threshold_expression 'I > 2\s(I)'
_cod_data_source_file c5sc00304k2.cif
_cod_data_source_block seh_bac_a
_cod_depositor_comments 'Adding full bibliography for 1518949--1518951.cif.'
_cod_database_code 1518949
_shelx_space_group_comment
;
The symmetry employed for this shelxl refinement is uniquely defined
by the following loop, which should always be used as a source of
symmetry information in preference to the above space-group names.
They are only intended as comments.
;
_shelx_estimated_absorpt_t_min 0.966
_shelx_estimated_absorpt_t_max 0.999
_shelxl_version_number 2014/6

loop_
_space_group_symop_operation_xyz
'x, y, z'
'-x, y+1/2, -z+1/2'
'-x, -y, -z'
'x, -y-1/2, z-1/2'

loop_
_atom_site_label
_atom_site_type_symbol
_atom_site_fract_x
_atom_site_fract_y
_atom_site_fract_z
_atom_site_U_iso_or_equiv
_atom_site_adp_type
_atom_site_occupancy
_atom_site_site_symmetry_order
_atom_site_calc_flag
_atom_site_refinement_flags_posn
_atom_site_refinement_flags_adp
_atom_site_refinement_flags_occupancy
_atom_site_disorder_assembly
_atom_site_disorder_group
S1 S 0.73630(7) 0.1925(2) 0.64656(9) 0.0672(5) Uani 1 1 d . . . . .
N1 N 0.6400(2) 0.3561(6) 0.5267(3) 0.0532(11) Uani 1 1 d . . . . .
C1 C 0.6591(2) 0.1879(8) 0.5939(3) 0.0535(13) Uani 1 1 d . . . . .
C2 C 0.6195(3) 0.0057(7) 0.6196(3) 0.0495(13) Uani 1 1 d . . . . .
C3 C 0.5610(2) -0.0002(7) 0.5614(3) 0.0477(13) Uani 1 1 d . . . . .
C4 C 0.5415(2) 0.1774(7) 0.4868(3) 0.0469(13) Uani 1 1 d . . . . .
C5 C 0.4823(2) 0.1818(7) 0.4264(3) 0.0475(13) Uani 1 1 d . . . . .
C6 C 0.4642(2) 0.3671(7) 0.3554(3) 0.0487(13) Uani 1 1 d . . . . .
C7 C 0.5072(3) 0.5492(8) 0.3462(3) 0.0511(14) Uani 1 1 d . . . . .
H7A H 0.4958 0.6768 0.2990 0.061 Uiso 1 1 calc R U . . .
C8 C 0.5635(3) 0.5449(8) 0.4025(3) 0.0526(14) Uani 1 1 d . . . . .
H8A H 0.5909 0.6690 0.3943 0.063 Uiso 1 1 calc R U . . .
C9 C 0.5826(3) 0.3582(7) 0.4742(3) 0.0483(13) Uani 1 1 d . . . . .
C10 C 0.4048(3) 0.3634(7) 0.2934(3) 0.0511(14) Uani 1 1 d . . . . .
C11 C 0.3857(3) 0.5424(8) 0.2196(3) 0.0569(14) Uani 1 1 d . . . . .
H11A H 0.4120 0.6762 0.2149 0.068 Uiso 1 1 calc R U . . .
C12 C 0.3313(3) 0.5308(9) 0.1553(4) 0.0618(15) Uani 1 1 d . . . . .
H12A H 0.3200 0.6576 0.1078 0.074 Uiso 1 1 calc R U . . .
C13 C 0.2919(3) 0.3342(9) 0.1584(3) 0.0633(14) Uani 1 1 d . . . . .
H13A H 0.2546 0.3205 0.1119 0.076 Uiso 1 1 calc R U . . .
C14 C 0.3085(3) 0.1600(9) 0.2307(3) 0.0595(14) Uani 1 1 d . . . . .
H14A H 0.2817 0.0261 0.2330 0.071 Uiso 1 1 calc R U . . .
C15 C 0.3631(2) 0.1713(8) 0.3012(3) 0.0523(13) Uani 1 1 d . . . . .
C16 C 0.7586(3) 0.4529(11) 0.5847(3) 0.0767(17) Uani 1 1 d . . . . .
H16C H 0.7431 0.4226 0.5166 0.092 Uiso 0.4 1 calc R U P A 2
H16D H 0.7419 0.6168 0.5988 0.092 Uiso 0.4 1 calc R U P A 2
H16A H 0.7431 0.4226 0.5166 0.092 Uiso 0.6 1 calc R U P B 1
H16B H 0.7419 0.6168 0.5988 0.092 Uiso 0.6 1 calc R U P B 1
C17 C 0.8257(3) 0.4693(15) 0.6141(4) 0.097(2) Uani 1 1 d . . . . .
H17B H 0.8295 0.6328 0.5815 0.116 Uiso 0.4 1 calc R U P C 2
H17A H 0.8368 0.2835 0.6207 0.116 Uiso 0.6 1 calc R U P D 1
C18 C 0.8508(3) 0.5607(13) 0.7120(4) 0.095(2) Uani 1 1 d . U . . .
H18A H 0.8334 0.7320 0.7152 0.114 Uiso 1 1 calc R U . . .
H18B H 0.8353 0.4448 0.7514 0.114 Uiso 1 1 calc R U . . .
C19 C 0.9124(4) 0.584(2) 0.7561(5) 0.156(3) Uani 1 1 d . U . . .
H19A H 0.9296 0.4152 0.7477 0.187 Uiso 1 1 calc R U . . .
H19B H 0.9268 0.7076 0.7180 0.187 Uiso 1 1 calc R U . . .
C20 C 0.9400(4) 0.653(2) 0.8491(5) 0.148(3) Uani 1 1 d D U . . .
H20C H 0.9173 0.5729 0.8874 0.177 Uiso 0.4 1 calc R U P E 2
H20D H 0.9356 0.8415 0.8537 0.177 Uiso 0.4 1 calc R U P E 2
H20A H 0.9494 0.4877 0.8826 0.177 Uiso 0.6 1 calc R U P F 1
H20B H 0.9078 0.7303 0.8698 0.177 Uiso 0.6 1 calc R U P F 1
C21 C 0.9909(11) 0.813(6) 0.891(2) 0.196(12) Uani 0.4 1 d D U P G 1
H21A H 0.9978 0.8197 0.9587 0.294 Uiso 0.4 1 calc R U P G 1
H21B H 1.0258 0.7403 0.8782 0.294 Uiso 0.4 1 calc R U P G 1
H21C H 0.9836 0.9865 0.8652 0.294 Uiso 0.4 1 calc R U P G 1
C21' C 1.0024(6) 0.591(4) 0.8922(13) 0.170(8) Uani 0.6 1 d D U P G 2
H21D H 1.0150 0.6525 0.9568 0.256 Uiso 0.6 1 calc R U P G 2
H21E H 1.0079 0.4050 0.8913 0.256 Uiso 0.6 1 calc R U P G 2
H21F H 1.0263 0.6752 0.8574 0.256 Uiso 0.6 1 calc R U P G 2
C22 C 0.8519(5) 0.553(2) 0.5373(6) 0.085(3) Uani 0.6 1 d . . P H 1
H22A H 0.8956 0.5677 0.5639 0.102 Uiso 0.6 1 calc R U P H 1
H22B H 0.8363 0.7251 0.5144 0.102 Uiso 0.6 1 calc R U P H 1
C22' C 0.8483(7) 0.321(3) 0.5694(11) 0.084(5) Uani 0.4 1 d . . P H 2
H22C H 0.8343 0.1459 0.5773 0.101 Uiso 0.4 1 calc R U P H 2
H22D H 0.8917 0.3232 0.6002 0.101 Uiso 0.4 1 calc R U P H 2
C23 C 0.8375(3) 0.3646(16) 0.4544(5) 0.124(3) Uani 1 1 d . . . . .
H23D H 0.8585 0.2305 0.4313 0.187 Uiso 0.4 1 calc R U P H 2
H23E H 0.7950 0.3549 0.4210 0.187 Uiso 0.4 1 calc R U P H 2
H23F H 0.8527 0.5334 0.4441 0.187 Uiso 0.4 1 calc R U P H 2
H23A H 0.8553 0.4269 0.4074 0.187 Uiso 0.6 1 calc R U P H 1
H23B H 0.8536 0.1948 0.4763 0.187 Uiso 0.6 1 calc R U P H 1
H23C H 0.7944 0.3522 0.4268 0.187 Uiso 0.6 1 calc R U P H 1

loop_
_atom_site_aniso_label
_atom_site_aniso_U_11
_atom_site_aniso_U_22
_atom_site_aniso_U_33
_atom_site_aniso_U_23
_atom_site_aniso_U_13
_atom_site_aniso_U_12
S1 0.1117(12) 0.0402(7) 0.0710(9) 0.0009(6) 0.0596(8) -0.0073(8)
N1 0.109(4) 0.024(2) 0.050(2) -0.0039(18) 0.058(2) -0.004(2)
C1 0.107(4) 0.025(2) 0.052(3) -0.006(2) 0.058(3) 0.002(3)
C2 0.103(4) 0.017(2) 0.050(3) -0.007(2) 0.056(3) -0.002(2)
C3 0.106(4) 0.014(2) 0.047(3) -0.0043(19) 0.061(3) -0.004(2)
C4 0.102(4) 0.014(2) 0.048(3) -0.007(2) 0.058(3) -0.003(2)
C5 0.108(4) 0.013(2) 0.049(3) -0.003(2) 0.064(3) -0.001(2)
C6 0.105(4) 0.018(2) 0.048(3) -0.003(2) 0.060(3) 0.001(2)
C7 0.116(4) 0.016(2) 0.046(3) -0.0017(19) 0.061(3) -0.002(3)
C8 0.116(5) 0.017(2) 0.051(3) -0.003(2) 0.065(3) -0.005(3)
C9 0.104(4) 0.016(2) 0.049(3) -0.004(2) 0.060(3) -0.002(3)
C10 0.111(4) 0.018(2) 0.052(3) -0.001(2) 0.065(3) 0.001(2)
C11 0.108(4) 0.028(3) 0.062(3) 0.002(2) 0.068(3) 0.008(3)
C12 0.114(5) 0.035(3) 0.063(3) 0.013(2) 0.067(4) 0.020(3)
C13 0.105(4) 0.043(3) 0.061(3) 0.005(3) 0.055(3) 0.010(3)
C14 0.101(4) 0.037(3) 0.061(3) 0.005(2) 0.056(3) 0.010(3)
C15 0.102(4) 0.024(2) 0.051(3) 0.001(2) 0.054(3) 0.011(3)
C16 0.121(5) 0.066(4) 0.058(3) 0.002(3) 0.049(3) -0.028(3)
C17 0.117(6) 0.120(6) 0.065(4) -0.002(4) 0.045(4) -0.051(5)
C18 0.108(5) 0.087(4) 0.082(4) 0.003(4) 0.017(4) 0.013(4)
C19 0.123(6) 0.254(9) 0.087(5) -0.001(6) 0.028(5) -0.067(7)
C20 0.111(6) 0.219(10) 0.094(5) 0.011(6) 0.001(5) -0.030(7)
C21 0.170(18) 0.23(3) 0.187(19) -0.02(2) 0.057(16) -0.117(19)
C21' 0.132(11) 0.26(2) 0.125(10) 0.000(16) 0.044(9) -0.079(14)
C22 0.095(8) 0.089(8) 0.078(6) 0.016(6) 0.035(6) -0.017(6)
C22' 0.119(13) 0.056(9) 0.111(12) -0.008(9) 0.085(11) -0.004(9)
C23 0.144(7) 0.154(7) 0.091(5) -0.031(5) 0.060(5) -0.008(6)

loop_
_atom_type_symbol
_atom_type_description
_atom_type_scat_dispersion_real
_atom_type_scat_dispersion_imag
_atom_type_scat_source
C C 0.0040 0.0020 'XDISP Program in WinGX L.Kissel & R.H.Pratt Acta Cryst A46 170 1990'
H H 0.0000 0.0000 'XDISP Program in WinGX L.Kissel & R.H.Pratt Acta Cryst A46 170 1990'
N N 0.0076 0.0040 'XDISP Program in WinGX L.Kissel & R.H.Pratt Acta Cryst A46 170 1990'
S S 0.1431 0.1480 'XDISP Program in WinGX L.Kissel & R.H.Pratt Acta Cryst A46 170 1990'

loop_
_geom_angle_atom_site_label_1
_geom_angle_atom_site_label_2
_geom_angle_atom_site_label_3
_geom_angle
_geom_angle_site_symmetry_1
_geom_angle_site_symmetry_3
C1 S1 C16 101.6(2) . .
C1 N1 C9 120.6(4) . .
N1 C1 C2 122.6(5) . .
N1 C1 S1 114.1(4) . .
C2 C1 S1 123.3(4) . .
C3 C2 C15 118.6(4) . 3_656
C3 C2 C1 116.0(4) . .
C15 C2 C1 125.3(5) 3_656 .
C2 C3 C4 120.4(4) . .
C2 C3 C5 122.7(4) . 3_656
C4 C3 C5 116.9(5) . 3_656
C9 C4 C3 118.0(5) . .
C9 C4 C5 119.4(4) . .
C3 C4 C5 122.6(4) . .
C6 C5 C4 120.7(4) . .
C6 C5 C3 118.7(5) . 3_656
C4 C5 C3 120.5(4) . 3_656
C5 C6 C7 117.9(5) . .
C5 C6 C10 119.9(4) . .
C7 C6 C10 122.2(4) . .
C8 C7 C6 121.7(4) . .
C8 C7 H7A 119.1 . .
C6 C7 H7A 119.1 . .
C7 C8 C9 121.2(5) . .
C7 C8 H8A 119.4 . .
C9 C8 H8A 119.4 . .
N1 C9 C4 122.0(4) . .
N1 C9 C8 119.0(4) . .
C4 C9 C8 119.0(5) . .
C11 C10 C6 121.4(4) . .
C11 C10 C15 117.3(5) . .
C6 C10 C15 121.3(4) . .
C12 C11 C10 122.6(5) . .
C12 C11 H11A 118.7 . .
C10 C11 H11A 118.7 . .
C11 C12 C13 120.5(5) . .
C11 C12 H12A 119.8 . .
C13 C12 H12A 119.8 . .
C14 C13 C12 118.4(5) . .
C14 C13 H13A 120.8 . .
C12 C13 H13A 120.8 . .
C13 C14 C15 123.1(5) . .
C13 C14 H14A 118.5 . .
C15 C14 H14A 118.5 . .
C14 C15 C10 117.8(4) . .
C14 C15 C2 123.8(4) . 3_656
C10 C15 C2 118.3(5) . 3_656
C17 C16 S1 109.5(4) . .
C17 C16 H16C 109.8 . .
S1 C16 H16C 109.8 . .
C17 C16 H16D 109.8 . .
S1 C16 H16D 109.8 . .
H16C C16 H16D 108.2 . .
C17 C16 H16A 109.8 . .
S1 C16 H16A 109.8 . .
C17 C16 H16B 109.8 . .
S1 C16 H16B 109.8 . .
H16A C16 H16B 108.2 . .
C22' C17 C18 128.6(11) . .
C22' C17 C16 112.9(9) . .
C18 C17 C16 112.2(5) . .
C18 C17 C22 121.6(6) . .
C16 C17 C22 115.0(6) . .
C22' C17 H17B 98.4 . .
C18 C17 H17B 98.4 . .
C16 C17 H17B 98.4 . .
C18 C17 H17A 101.3 . .
C16 C17 H17A 101.3 . .
C22 C17 H17A 101.3 . .
C19 C18 C17 122.6(6) . .
C19 C18 H18A 106.7 . .
C17 C18 H18A 106.7 . .
C19 C18 H18B 106.7 . .
C17 C18 H18B 106.7 . .
H18A C18 H18B 106.6 . .
C20 C19 C18 126.5(8) . .
C20 C19 H19A 105.7 . .
C18 C19 H19A 105.7 . .
C20 C19 H19B 105.7 . .
C18 C19 H19B 105.7 . .
H19A C19 H19B 106.1 . .
C19 C20 C21 131.6(17) . .
C19 C20 C21' 119.4(12) . .
C19 C20 H20C 107.5 . .
C21' C20 H20C 107.5 . .
C19 C20 H20D 107.5 . .
C21' C20 H20D 107.5 . .
H20C C20 H20D 107.0 . .
C19 C20 H20A 104.4 . .
C21 C20 H20A 104.4 . .
C19 C20 H20B 104.4 . .
C21 C20 H20B 104.4 . .
H20A C20 H20B 105.6 . .
C20 C21 H21A 109.5 . .
C20 C21 H21B 109.5 . .
H21A C21 H21B 109.5 . .
C20 C21 H21C 109.5 . .
H21A C21 H21C 109.5 . .
H21B C21 H21C 109.5 . .
C20 C21' H21D 109.5 . .
C20 C21' H21E 109.5 . .
H21D C21' H21E 109.5 . .
C20 C21' H21F 109.5 . .
H21D C21' H21F 109.5 . .
H21E C21' H21F 109.5 . .
C17 C22 C23 112.8(8) . .
C17 C22 H22A 109.0 . .
C23 C22 H22A 109.0 . .
C17 C22 H22B 109.0 . .
C23 C22 H22B 109.0 . .
H22A C22 H22B 107.8 . .
C17 C22' C23 121.0(12) . .
C17 C22' H22C 107.1 . .
C23 C22' H22C 107.1 . .
C17 C22' H22D 107.1 . .
C23 C22' H22D 107.1 . .
H22C C22' H22D 106.8 . .
C22' C23 H23D 109.5 . .
C22' C23 H23E 109.5 . .
H23D C23 H23E 109.5 . .
C22' C23 H23F 109.5 . .
H23D C23 H23F 109.5 . .
H23E C23 H23F 109.5 . .
C22 C23 H23A 109.5 . .
C22 C23 H23B 109.5 . .
H23A C23 H23B 109.5 . .
C22 C23 H23C 109.5 . .
H23A C23 H23C 109.5 . .
H23B C23 H23C 109.5 . .

loop_
_geom_bond_atom_site_label_1
_geom_bond_atom_site_label_2
_geom_bond_distance
_geom_bond_site_symmetry_2
S1 C1 1.758(5) .
S1 C16 1.810(5) .
N1 C1 1.310(5) .
N1 C9 1.348(6) .
C1 C2 1.464(6) .
C2 C3 1.396(6) .
C2 C15 1.463(6) 3_656
C3 C4 1.420(6) .
C3 C5 1.445(6) 3_656
C4 C9 1.406(6) .
C4 C5 1.420(6) .
C5 C6 1.407(6) .
C5 C3 1.445(6) 3_656
C6 C7 1.427(6) .
C6 C10 1.433(7) .
C7 C8 1.345(6) .
C7 H7A 0.9500 .
C8 C9 1.420(6) .
C8 H8A 0.9500 .
C10 C11 1.415(6) .
C10 C15 1.434(6) .
C11 C12 1.358(7) .
C11 H11A 0.9500 .
C12 C13 1.394(7) .
C12 H12A 0.9500 .
C13 C14 1.379(6) .
C13 H13A 0.9500 .
C14 C15 1.403(7) .
C14 H14A 0.9500 .
C15 C2 1.464(6) 3_656
C16 C17 1.515(8) .
C16 H16C 0.9900 .
C16 H16D 0.9900 .
C16 H16A 0.9900 .
C16 H16B 0.9900 .
C17 C22' 1.244(13) .
C17 C18 1.490(8) .
C17 C22 1.531(10) .
C17 H17B 1.0000 .
C17 H17A 1.0000 .
C18 C19 1.410(9) .
C18 H18A 0.9900 .
C18 H18B 0.9900 .
C19 C20 1.402(9) .
C19 H19A 0.9900 .
C19 H19B 0.9900 .
C20 C21 1.441(13) .
C20 C21' 1.457(12) .
C20 H20C 0.9900 .
C20 H20D 0.9900 .
C20 H20A 0.9900 .
C20 H20B 0.9900 .
C21 H21A 0.9800 .
C21 H21B 0.9800 .
C21 H21C 0.9800 .
C21' H21D 0.9800 .
C21' H21E 0.9800 .
C21' H21F 0.9800 .
C22 C23 1.542(11) .
C22 H22A 0.9900 .
C22 H22B 0.9900 .
C22' C23 1.686(15) .
C22' H22C 0.9900 .
C22' H22D 0.9900 .
C23 H23D 0.9800 .
C23 H23E 0.9800 .
C23 H23F 0.9800 .
C23 H23A 0.9800 .
C23 H23B 0.9800 .
C23 H23C 0.9800 .
